data_7044449
loop_
_publ_author_name
'Chen, Zilu'
'Shen, Yanling'
'Li, Lingling'
'Zou, Hua-Hong'
'Fu, Xiaoxiao'
'Liu, Ziyuan'
'Wang, Kai'
'Liang, Fupei'

_publ_section_title
;
 High-nuclearity heterometallic clusters with both anion and cation
 sandwiched by planar cluster units: synthesis, structure and properties
;
_journal_name_full 'Dalton Trans.'
_journal_paper_doi 10.1039/C7DT02881D
_journal_year 2017
_chemical_absolute_configuration rmad
_chemical_formula_moiety 'C192 H168 Cl Cu18 N42 Na O39, 3(C3 H7 N O), 6(H2 O)'
_chemical_formula_sum 'C201 H201 Cl Cu18 N45 Na O48'
_chemical_formula_weight 5217.22
_space_group_crystal_system trigonal
_space_group_IT_number 146
_space_group_name_Hall 'R 3'
_space_group_name_H-M_alt 'R 3'
_symmetry_space_group_name_Hall 'R 3'
_symmetry_space_group_name_H-M 'R 3 :H'
_atom_sites_solution_hydrogens mixed
_audit_creation_method SHELXL-2014/7
_audit_update_record
;
2017-09-20 deposited with the CCDC.
2017-10-09 downloaded from the CCDC.
;
_cell_angle_alpha 90
_cell_angle_beta 90
_cell_angle_gamma 120
_cell_formula_units_Z 3
_cell_length_a 30.6756(4)
_cell_length_b 30.6756(4)
_cell_length_c 19.4069(9)
_cell_measurement_reflns_used 10592
_cell_measurement_temperature 173(2)
_cell_measurement_theta_max 21.8580
_cell_measurement_theta_min 3.4030
_cell_volume 15815.1(8)
_computing_cell_refinement
;
CrysAlisPro, Agilent Technologies,
Version 1.171.35.21 (release 20-01-2012 CrysAlis171 .NET)
(compiled Jan 23 2012,18:06:46)
;
_computing_data_collection
;
CrysAlisPro, Agilent Technologies,
Version 1.171.35.21 (release 20-01-2012 CrysAlis171 .NET)
(compiled Jan 23 2012,18:06:46)
;
_computing_data_reduction
;
CrysAlisPro, Agilent Technologies,
Version 1.171.35.21 (release 20-01-2012 CrysAlis171 .NET)
(compiled Jan 23 2012,18:06:46)
;
_computing_molecular_graphics 'SHELXTL (Bruker, 1998)'
_computing_publication_material 'SHELXTL (Bruker, 1998)'
_computing_structure_refinement 'SHELXL-2014/7 (Sheldrick, 2014)'
_computing_structure_solution 'SHELXS-97 (Sheldrick, 2008)'
_diffrn_ambient_temperature 173(2)
_diffrn_detector_area_resol_mean 15.9784
_diffrn_measured_fraction_theta_full 0.999
_diffrn_measured_fraction_theta_max 0.920
_diffrn_measurement_device_type 'SuperNova, Single source at offset), Eos'
_diffrn_measurement_method '\w scans'
_diffrn_radiation_type MoK\a
_diffrn_radiation_wavelength 0.71073
_diffrn_reflns_av_R_equivalents 0.0747
_diffrn_reflns_av_unetI/netI 0.0917
_diffrn_reflns_Laue_measured_fraction_full 0.999
_diffrn_reflns_Laue_measured_fraction_max 0.920
_diffrn_reflns_limit_h_max 38
_diffrn_reflns_limit_h_min -38
_diffrn_reflns_limit_k_max 38
_diffrn_reflns_limit_k_min -41
_diffrn_reflns_limit_l_max 26
_diffrn_reflns_limit_l_min -25
_diffrn_reflns_number 58774
_diffrn_reflns_point_group_measured_fraction_full 0.998
_diffrn_reflns_point_group_measured_fraction_max 0.887
_diffrn_reflns_theta_full 25.242
_diffrn_reflns_theta_max 28.872
_diffrn_reflns_theta_min 2.919
_diffrn_source 'SuperNova (Mo) X-ray Source'
_exptl_absorpt_coefficient_mu 1.876
_exptl_absorpt_correction_T_max 0.687
_exptl_absorpt_correction_T_min 0.563
_exptl_absorpt_correction_type multi-scan
_exptl_absorpt_process_details
;
CrysAlisPro, Agilent Technologies,
Version 1.171.35.21 (release 20-01-2012 CrysAlis171 .NET)
(compiled Jan 23 2012,18:06:46)
Empirical absorption correction using spherical harmonics,
 implemented in SCALE3 ABSPACK scaling algorithm.
;
_exptl_crystal_colour 'dark green'
_exptl_crystal_density_diffrn 1.643
_exptl_crystal_description block
_exptl_crystal_F_000 7968
_exptl_crystal_size_max 0.320
_exptl_crystal_size_mid 0.260
_exptl_crystal_size_min 0.200
_refine_diff_density_max 0.481
_refine_diff_density_min -0.483
_refine_diff_density_rms 0.090
_refine_ls_abs_structure_details
;
 Flack x determined using 3839 quotients [(I+)-(I-)]/[(I+)+(I-)]
 (Parsons, Flack and Wagner, Acta Cryst. B69 (2013) 249-259).
;
_refine_ls_abs_structure_Flack -0.029(7)
_refine_ls_extinction_method none
_refine_ls_goodness_of_fit_ref 1.023
_refine_ls_hydrogen_treatment constr
_refine_ls_matrix_type full
_refine_ls_number_parameters 943
_refine_ls_number_reflns 16405
_refine_ls_number_restraints 45
_refine_ls_restrained_S_all 1.025
_refine_ls_R_factor_all 0.1047
_refine_ls_R_factor_gt 0.0562
_refine_ls_shift/su_max 0.001
_refine_ls_shift/su_mean 0.000
_refine_ls_structure_factor_coef Fsqd
_refine_ls_weighting_details 'w=1/[\s^2^(Fo^2^)+(0.0521P)^2^+21.0317P] where P=(Fo^2^+2Fc^2^)/3'
_refine_ls_weighting_scheme calc
_refine_ls_wR_factor_gt 0.1108
_refine_ls_wR_factor_ref 0.1341
_reflns_Friedel_coverage 0.929
_reflns_Friedel_fraction_full 0.997
_reflns_Friedel_fraction_max 0.855
_reflns_number_gt 10757
_reflns_number_total 16405
_reflns_threshold_expression 'I > 2\s(I)'
_cod_data_source_file c7dt02881d2.cif
_cod_data_source_block cu-nacl
_cod_database_code 7044449
_shelx_shelxl_version_number 2014/7
_shelx_space_group_comment
;
The symmetry employed for this shelxl refinement is uniquely defined
by the following loop, which should always be used as a source of
symmetry information in preference to the above space-group names.
They are only intended as comments.
;
_shelx_estimated_absorpt_t_min 0.585
_shelx_estimated_absorpt_t_max 0.705

loop_
_space_group_symop_operation_xyz
'x, y, z'
'-y, x-y, z'
'-x+y, -x, z'
'x+2/3, y+1/3, z+1/3'
'-y+2/3, x-y+1/3, z+1/3'
'-x+y+2/3, -x+1/3, z+1/3'
'x+1/3, y+2/3, z+2/3'
'-y+1/3, x-y+2/3, z+2/3'
'-x+y+1/3, -x+2/3, z+2/3'

loop_
_atom_site_label
_atom_site_type_symbol
_atom_site_fract_x
_atom_site_fract_y
_atom_site_fract_z
_atom_site_U_iso_or_equiv
_atom_site_adp_type
_atom_site_occupancy
_atom_site_site_symmetry_order
_atom_site_calc_flag
_atom_site_refinement_flags_posn
_atom_site_refinement_flags_adp
_atom_site_refinement_flags_occupancy
Cu1 Cu 0.11118(4) 0.72005(4) 0.17346(7) 0.0428(3) Uani 1 1 d . . .
Cu2 Cu 0.29130(4) 0.80644(4) 0.20299(7) 0.0381(3) Uani 1 1 d . . .
Cu3 Cu 0.33274(4) 0.72801(4) 0.17502(7) 0.0399(3) Uani 1 1 d . . .
Cu4 Cu 0.04227(4) 0.50656(4) 0.41049(7) 0.0451(3) Uani 1 1 d . . .
Cu5 Cu 0.18767(4) 0.48659(4) 0.38620(6) 0.0360(3) Uani 1 1 d . . .
Cu6 Cu 0.29012(4) 0.59564(4) 0.38540(7) 0.0368(3) Uani 1 1 d . . .
Cl1 Cl 0.3333 0.6667 0.2832(2) 0.0402(9) Uani 1 3 d S T P
Na1 Na 0.3333 0.6667 0.5191(4) 0.0503(17) Uani 1 3 d S T P
O1 O 0.0803(2) 0.7601(2) 0.1606(4) 0.0519(19) Uani 1 1 d . . .
C1 C 0.1004(4) 0.8079(4) 0.1728(6) 0.046(3) Uani 1 1 d . . .
C2 C 0.0693(4) 0.8297(4) 0.1680(7) 0.059(3) Uani 1 1 d . . .
H2 H 0.0354 0.8096 0.1533 0.070 Uiso 1 1 calc R U .
C3 C 0.0872(4) 0.8798(4) 0.1840(8) 0.073(4) Uani 1 1 d . . .
H3 H 0.0654 0.8934 0.1804 0.088 Uiso 1 1 calc R U .
C4 C 0.1371(4) 0.9107(4) 0.2056(7) 0.070(4) Uani 1 1 d . . .
H4 H 0.1490 0.9447 0.2187 0.085 Uiso 1 1 calc R U .
C5 C 0.1684(4) 0.8907(4) 0.2073(6) 0.052(3) Uani 1 1 d . . .
H5 H 0.2025 0.9119 0.2205 0.063 Uiso 1 1 calc R U .
C6 C 0.1523(3) 0.8407(3) 0.1907(6) 0.044(3) Uani 1 1 d . . .
C7 C 0.1882(3) 0.8245(3) 0.1968(5) 0.041(2) Uani 1 1 d . . .
H7 H 0.2219 0.8488 0.2080 0.049 Uiso 1 1 calc R U .
N1 N 0.1773(3) 0.7784(3) 0.1878(4) 0.0366(18) Uani 1 1 d . . .
N2 N 0.2155(3) 0.7659(3) 0.1947(4) 0.040(2) Uani 1 1 d . . .
C8 C 0.1951(3) 0.7166(3) 0.1970(5) 0.037(2) Uani 1 1 d . . .
O2 O 0.1486(2) 0.6852(2) 0.1948(4) 0.0449(17) Uani 1 1 d . . .
C9 C 0.2330(3) 0.6982(3) 0.2023(6) 0.039(2) Uani 1 1 d . . .
H36 H 0.2269 0.6791 0.2463 0.047 Uiso 1 1 calc R U .
O3 O 0.2815(2) 0.7402(2) 0.2041(4) 0.0432(17) Uani 1 1 d . . .
C10 C 0.2301(3) 0.6637(3) 0.1416(6) 0.037(2) Uani 1 1 d . . .
H13 H 0.2253 0.6780 0.0979 0.045 Uiso 1 1 calc R U .
O4 O 0.2774(2) 0.6652(2) 0.1382(4) 0.0416(17) Uani 1 1 d . . .
C11 C 0.1864(3) 0.6099(3) 0.1493(5) 0.039(2) Uani 1 1 d . . .
O5 O 0.1453(2) 0.5960(2) 0.1223(4) 0.0463(17) Uani 1 1 d . . .
N3 N 0.2016(3) 0.5834(3) 0.1900(4) 0.0355(18) Uani 1 1 d . . .
N4 N 0.1669(3) 0.5329(3) 0.2046(4) 0.0368(18) Uani 1 1 d . . .
C12 C 0.1227(3) 0.5208(3) 0.2213(5) 0.037(2) Uani 1 1 d . . .
H12 H 0.1146 0.5469 0.2234 0.045 Uiso 1 1 calc R U .
C13 C 0.0829(3) 0.4700(3) 0.2376(5) 0.038(2) Uani 1 1 d . . .
C14 C 0.0339(4) 0.4625(4) 0.2462(6) 0.051(3) Uani 1 1 d . . .
H14 H 0.0294 0.4910 0.2428 0.061 Uiso 1 1 calc R U .
C15 C -0.0072(4) 0.4169(4) 0.2592(6) 0.058(3) Uani 1 1 d . . .
H15 H -0.0398 0.4132 0.2640 0.070 Uiso 1 1 calc R U .
C16 C 0.0003(4) 0.3764(4) 0.2652(6) 0.059(3) Uani 1 1 d . . .
H16 H -0.0278 0.3440 0.2737 0.070 Uiso 1 1 calc R U .
C17 C 0.0465(4) 0.3815(4) 0.2593(6) 0.052(3) Uani 1 1 d . . .
H17 H 0.0504 0.3530 0.2658 0.063 Uiso 1 1 calc R U .
C18 C 0.0896(4) 0.4291(4) 0.2434(6) 0.046(2) Uani 1 1 d . . .
O6 O 0.1333(3) 0.4313(3) 0.2387(4) 0.062(2) Uani 1 1 d . . .
N5 N 0.0444(3) 0.6575(3) 0.1900(5) 0.047(2) Uani 1 1 d . . .
C19 C 0.0384(4) 0.6125(4) 0.1814(6) 0.047(3) Uani 1 1 d . . .
H19 H 0.0673 0.6096 0.1720 0.057 Uiso 1 1 calc R U .
C20 C -0.0081(4) 0.5688(4) 0.1853(6) 0.052(3) Uani 1 1 d . . .
H20 H -0.0109 0.5369 0.1776 0.063 Uiso 1 1 calc R U .
C21 C -0.0504(4) 0.5723(4) 0.2008(8) 0.068(4) Uani 1 1 d . . .
H21 H -0.0829 0.5432 0.2019 0.081 Uiso 1 1 calc R U .
C22 C -0.0437(4) 0.6193(5) 0.2144(9) 0.083(5) Uani 1 1 d . . .
H22 H -0.0714 0.6229 0.2282 0.099 Uiso 1 1 calc R U .
C23 C 0.0041(4) 0.6614(4) 0.2079(7) 0.056(3) Uani 1 1 d . . .
H23 H 0.0083 0.6938 0.2163 0.067 Uiso 1 1 calc R U .
N6 N 0.1193(3) 0.7124(3) 0.0569(5) 0.046(2) Uani 1 1 d . . .
C24 C 0.1349(4) 0.6819(4) 0.0309(6) 0.050(3) Uani 1 1 d . . .
H24 H 0.1371 0.6585 0.0607 0.060 Uiso 1 1 calc R U .
C25 C 0.1476(5) 0.6834(5) -0.0372(7) 0.069(4) Uani 1 1 d . . .
H25 H 0.1577 0.6607 -0.0538 0.083 Uiso 1 1 calc R U .
C26 C 0.1459(6) 0.7160(5) -0.0798(8) 0.079(4) Uani 1 1 d . . .
H26 H 0.1561 0.7183 -0.1265 0.094 Uiso 1 1 calc R U .
C27 C 0.1286(5) 0.7469(5) -0.0542(7) 0.068(4) Uani 1 1 d . . .
H27 H 0.1254 0.7697 -0.0839 0.082 Uiso 1 1 calc R U .
C28 C 0.1167(4) 0.7445(4) 0.0121(6) 0.051(3) Uani 1 1 d . . .
H28 H 0.1058 0.7666 0.0286 0.062 Uiso 1 1 calc R U .
N7 N 0.2964(3) 0.8361(4) 0.0819(6) 0.068(3) Uani 1 1 d . . .
C29 C 0.2587(4) 0.8185(5) 0.0379(7) 0.067(4) Uani 1 1 d . . .
H29 H 0.2281 0.7892 0.0504 0.080 Uiso 1 1 calc R U .
C30 C 0.2611(5) 0.8399(6) -0.0245(8) 0.088(5) Uani 1 1 d . . .
H30 H 0.2338 0.8237 -0.0560 0.105 Uiso 1 1 calc R U .
C31 C 0.3036(5) 0.8858(6) -0.0425(8) 0.087(4) Uani 1 1 d . . .
H31 H 0.3054 0.9029 -0.0841 0.104 Uiso 1 1 calc R U .
C32 C 0.3420(5) 0.9041(6) 0.0034(8) 0.095(5) Uani 1 1 d . . .
H32 H 0.3725 0.9342 -0.0070 0.114 Uiso 1 1 calc R U .
C33 C 0.3378(4) 0.8801(5) 0.0643(7) 0.069(4) Uani 1 1 d . . .
H33 H 0.3651 0.8949 0.0958 0.083 Uiso 1 1 calc R U .
O7 O -0.0209(2) 0.4485(3) 0.4270(5) 0.060(2) Uani 1 1 d . . .
C34 C -0.0296(3) 0.4024(4) 0.4285(6) 0.050(3) Uani 1 1 d . . .
C35 C -0.0808(4) 0.3632(5) 0.4296(7) 0.063(3) Uani 1 1 d . . .
H35 H -0.1065 0.3719 0.4288 0.076 Uiso 1 1 calc R U .
C36 C -0.0940(4) 0.3141(4) 0.4316(6) 0.061(3) Uani 1 1 d . . .
H36A H -0.1286 0.2891 0.4300 0.074 Uiso 1 1 calc R U .
C37 C -0.0582(4) 0.2997(4) 0.4358(6) 0.062(3) Uani 1 1 d . . .
H37 H -0.0676 0.2651 0.4387 0.074 Uiso 1 1 calc R U .
C38 C -0.0083(4) 0.3367(4) 0.4356(6) 0.057(3) Uani 1 1 d . . .
H38 H 0.0168 0.3273 0.4382 0.068 Uiso 1 1 calc R U .
C39 C 0.0066(4) 0.3875(4) 0.4319(6) 0.047(3) Uani 1 1 d . . .
C40 C 0.0596(3) 0.4215(3) 0.4224(5) 0.040(2) Uani 1 1 d . . .
H40 H 0.0819 0.4085 0.4248 0.048 Uiso 1 1 calc R U .
N8 N 0.0784(3) 0.4696(3) 0.4107(5) 0.044(2) Uani 1 1 d . . .
N9 N 0.1302(3) 0.4994(3) 0.3987(4) 0.0350(18) Uani 1 1 d . . .
C41 C 0.1402(3) 0.5456(3) 0.3833(5) 0.032(2) Uani 1 1 d . . .
O8 O 0.1080(2) 0.5604(2) 0.3804(4) 0.0408(16) Uani 1 1 d . . .
C42 C 0.1953(3) 0.5832(3) 0.3689(5) 0.031(2) Uani 1 1 d . . .
H42 H 0.1981 0.6009 0.3245 0.038 Uiso 1 1 calc R U .
O9 O 0.2212(2) 0.5562(2) 0.3630(4) 0.0372(15) Uani 1 1 d . . .
C43 C 0.2185(3) 0.6225(3) 0.4278(6) 0.038(2) Uani 1 1 d . . .
H43 H 0.2058 0.6052 0.4731 0.046 Uiso 1 1 calc R U .
O10 O 0.2717(2) 0.6433(2) 0.4249(4) 0.0390(16) Uani 1 1 d . . .
C44 C 0.2059(3) 0.6653(3) 0.4209(5) 0.037(2) Uani 1 1 d . . .
O11 O 0.1699(2) 0.6629(2) 0.4528(4) 0.0464(17) Uani 1 1 d . . .
N10 N 0.2389(3) 0.7020(3) 0.3808(4) 0.040(2) Uani 1 1 d . . .
N11 N 0.2357(3) 0.7460(3) 0.3767(4) 0.0378(19) Uani 1 1 d . . .
C45 C 0.1930(3) 0.7421(3) 0.3624(5) 0.036(2) Uani 1 1 d . . .
H45 H 0.1669 0.7101 0.3475 0.044 Uiso 1 1 calc R U .
C46 C 0.1815(4) 0.7820(4) 0.3669(6) 0.043(3) Uani 1 1 d . . .
C47 C 0.1334(4) 0.7709(4) 0.3467(5) 0.046(3) Uani 1 1 d . . .
H47 H 0.1111 0.7387 0.3277 0.056 Uiso 1 1 calc R U .
C48 C 0.1175(4) 0.8053(5) 0.3536(6) 0.056(3) Uani 1 1 d . . .
H48 H 0.0848 0.7973 0.3388 0.067 Uiso 1 1 calc R U .
C49 C 0.1497(4) 0.8520(5) 0.3825(7) 0.060(3) Uani 1 1 d . . .
H49 H 0.1388 0.8757 0.3891 0.072 Uiso 1 1 calc R U .
C50 C 0.1974(4) 0.8637(4) 0.4015(6) 0.053(3) Uani 1 1 d . . .
H50 H 0.2191 0.8958 0.4213 0.063 Uiso 1 1 calc R U .
C51 C 0.2155(4) 0.8297(4) 0.3926(6) 0.043(2) Uani 1 1 d . . .
O12 O 0.2624(2) 0.8443(2) 0.4108(4) 0.0476(18) Uani 1 1 d . . .
N12 N 0.0109(3) 0.5493(3) 0.3939(5) 0.049(2) Uani 1 1 d . . .
C52 C -0.0404(4) 0.5286(5) 0.3955(7) 0.064(3) Uani 1 1 d . . .
H52 H -0.0608 0.4931 0.4004 0.077 Uiso 1 1 calc R U .
C53 C -0.0635(5) 0.5571(6) 0.3901(8) 0.077(4) Uani 1 1 d . . .
H53 H -0.0992 0.5415 0.3890 0.092 Uiso 1 1 calc R U .
C54 C -0.0342(5) 0.6077(6) 0.3863(8) 0.082(4) Uani 1 1 d . . .
H54 H -0.0493 0.6282 0.3854 0.098 Uiso 1 1 calc R U .
C55 C 0.0176(5) 0.6297(5) 0.3839(8) 0.078(4) Uani 1 1 d . . .
H55 H 0.0386 0.6651 0.3791 0.094 Uiso 1 1 calc R U .
C56 C 0.0374(4) 0.5986(4) 0.3885(7) 0.064(3) Uani 1 1 d . . .
H56 H 0.0731 0.6138 0.3878 0.077 Uiso 1 1 calc R U .
N13 N 0.0605(3) 0.5279(3) 0.5280(5) 0.052(2) Uani 1 1 d . . .
C57 C 0.0388(5) 0.4906(5) 0.5726(8) 0.071(4) Uani 1 1 d . . .
H57 H 0.0159 0.4582 0.5550 0.085 Uiso 1 1 calc R U .
C58 C 0.0467(6) 0.4951(6) 0.6415(8) 0.088(4) Uani 1 1 d . . .
H58 H 0.0290 0.4674 0.6718 0.106 Uiso 1 1 calc R U .
C59 C 0.0816(6) 0.5420(6) 0.6652(8) 0.080(4) Uani 1 1 d . . .
H59 H 0.0885 0.5475 0.7131 0.096 Uiso 1 1 calc R U .
C60 C 0.1065(5) 0.5809(5) 0.6189(8) 0.071(4) Uani 1 1 d . . .
H60 H 0.1317 0.6133 0.6341 0.085 Uiso 1 1 calc R U .
C61 C 0.0942(4) 0.5719(4) 0.5509(6) 0.051(3) Uani 1 1 d . . .
H61 H 0.1109 0.5987 0.5190 0.061 Uiso 1 1 calc R U .
O13 O 0.2706(4) 0.5904(4) 0.5661(6) 0.105(4) Uani 1 1 d . . .
C62 C 0.2657(6) 0.5503(6) 0.5607(8) 0.084(4) Uani 1 1 d . . .
H62 H 0.2953 0.5488 0.5514 0.101 Uiso 1 1 calc R U .
N14 N 0.2224(4) 0.5060(4) 0.5663(6) 0.071(3) Uani 1 1 d . . .
C63 C 0.1754(6) 0.5010(7) 0.5772(9) 0.104(6) Uani 1 1 d . . .
H63A H 0.1499 0.4653 0.5794 0.156 Uiso 1 1 calc R U .
H63B H 0.1757 0.5174 0.6207 0.156 Uiso 1 1 calc R U .
H63C H 0.1675 0.5170 0.5392 0.156 Uiso 1 1 calc R U .
C64 C 0.2251(6) 0.4599(6) 0.5618(8) 0.100(5) Uani 1 1 d . . .
H64A H 0.1912 0.4307 0.5666 0.150 Uiso 1 1 calc R U .
H64B H 0.2391 0.4586 0.5170 0.150 Uiso 1 1 calc R U .
H64C H 0.2467 0.4596 0.5987 0.150 Uiso 1 1 calc R U .
O14 O 0.8225(8) 0.4626(8) 0.4075(16) 0.289(15) Uani 1 1 d D . .
C65 C 0.7970(10) 0.4162(9) 0.3977(18) 0.258(18) Uani 1 1 d D U .
H65 H 0.7801 0.4060 0.3546 0.309 Uiso 1 1 calc R U .
N15 N 0.7902(11) 0.3776(12) 0.4413(18) 0.34(2) Uani 1 1 d D U .
C66 C 0.7578(15) 0.3241(10) 0.420(2) 0.34(2) Uani 1 1 d D U .
H66A H 0.7572 0.3020 0.4573 0.517 Uiso 1 1 calc R U .
H66B H 0.7235 0.3173 0.4118 0.517 Uiso 1 1 calc R U .
H66C H 0.7713 0.3176 0.3783 0.517 Uiso 1 1 calc R U .
C67 C 0.805(2) 0.3812(18) 0.515(2) 0.47(4) Uani 1 1 d D U .
H67A H 0.7953 0.3475 0.5322 0.704 Uiso 1 1 calc R U .
H67B H 0.8416 0.4030 0.5189 0.704 Uiso 1 1 calc R U .
H67C H 0.7881 0.3954 0.5417 0.704 Uiso 1 1 calc R U .
O15 O 0.7614(13) 0.3506(15) 0.6408(19) 0.391(18) Uani 1 1 d . U .
H151 H 0.7411 0.3360 0.6087 0.586 Uiso 1 1 d R U .
H152 H 0.7365 0.3272 0.6571 0.586 Uiso 1 1 d R U .
O16 O 0.695(2) 0.2834(18) 0.598(3) 0.52(3) Uani 1 1 d . U .
H161 H 0.6704 0.2785 0.5758 0.787 Uiso 1 1 d R U .
H162 H 0.6755 0.2576 0.6207 0.787 Uiso 1 1 d R U .

loop_
_atom_site_aniso_label
_atom_site_aniso_U_11
_atom_site_aniso_U_22
_atom_site_aniso_U_33
_atom_site_aniso_U_23
_atom_site_aniso_U_13
_atom_site_aniso_U_12
Cu1 0.0274(6) 0.0371(6) 0.0652(9) 0.0009(6) 0.0022(6) 0.0170(5)
Cu2 0.0273(6) 0.0293(6) 0.0572(8) -0.0037(5) 0.0009(5) 0.0136(5)
Cu3 0.0241(5) 0.0258(6) 0.0685(9) 0.0011(6) -0.0002(6) 0.0115(5)
Cu4 0.0267(6) 0.0422(7) 0.0630(9) 0.0001(6) 0.0062(6) 0.0147(5)
Cu5 0.0269(5) 0.0238(5) 0.0545(8) 0.0018(5) 0.0018(5) 0.0106(5)
Cu6 0.0243(5) 0.0235(5) 0.0636(8) 0.0004(5) 0.0017(5) 0.0128(5)
Cl1 0.0297(11) 0.0297(11) 0.061(3) 0.000 0.000 0.0149(6)
Na1 0.045(2) 0.045(2) 0.061(5) 0.000 0.000 0.0225(12)
O1 0.032(4) 0.041(4) 0.085(6) -0.005(4) -0.005(4) 0.020(3)
C1 0.043(6) 0.049(6) 0.052(7) 0.003(5) 0.010(5) 0.028(5)
C2 0.040(6) 0.055(7) 0.091(10) 0.005(6) 0.015(6) 0.031(5)
C3 0.049(7) 0.048(7) 0.127(13) 0.021(7) 0.035(7) 0.028(6)
C4 0.055(7) 0.042(6) 0.118(12) 0.010(7) 0.028(7) 0.027(6)
C5 0.034(5) 0.038(5) 0.077(8) 0.003(5) 0.011(5) 0.013(5)
C6 0.035(5) 0.036(5) 0.062(7) 0.002(5) 0.018(5) 0.018(4)
C7 0.030(5) 0.035(5) 0.055(7) -0.001(5) 0.000(4) 0.014(4)
N1 0.030(4) 0.033(4) 0.048(5) 0.004(4) 0.005(4) 0.016(3)
N2 0.026(4) 0.031(4) 0.062(6) 0.002(4) 0.001(4) 0.015(3)
C8 0.040(5) 0.033(5) 0.040(6) 0.003(4) 0.001(4) 0.019(4)
O2 0.024(3) 0.032(3) 0.075(5) 0.006(3) 0.005(3) 0.011(3)
C9 0.024(4) 0.030(5) 0.058(7) 0.006(4) -0.005(4) 0.009(4)
O3 0.026(3) 0.029(3) 0.073(5) -0.002(3) -0.005(3) 0.012(3)
C10 0.024(4) 0.030(5) 0.059(7) 0.007(4) -0.003(4) 0.013(4)
O4 0.023(3) 0.031(3) 0.071(5) 0.000(3) 0.002(3) 0.014(3)
C11 0.026(5) 0.038(5) 0.055(7) 0.002(5) -0.002(4) 0.018(4)
O5 0.028(3) 0.039(4) 0.070(5) 0.002(3) -0.007(3) 0.015(3)
N3 0.025(4) 0.028(4) 0.053(5) 0.000(4) -0.002(3) 0.013(3)
N4 0.032(4) 0.031(4) 0.049(5) 0.000(4) -0.006(4) 0.017(3)
C12 0.029(5) 0.036(5) 0.049(6) 0.000(4) 0.002(4) 0.018(4)
C13 0.030(5) 0.037(5) 0.042(6) 0.006(4) 0.003(4) 0.012(4)
C14 0.035(5) 0.049(6) 0.064(8) 0.018(5) 0.004(5) 0.017(5)
C15 0.037(6) 0.065(7) 0.066(8) 0.018(6) -0.004(5) 0.021(6)
C16 0.027(5) 0.057(7) 0.062(8) 0.007(6) 0.008(5) -0.002(5)
C17 0.057(7) 0.033(5) 0.054(7) 0.002(5) 0.016(5) 0.014(5)
C18 0.041(6) 0.043(6) 0.051(7) 0.000(5) 0.008(5) 0.019(5)
O6 0.048(4) 0.038(4) 0.103(7) 0.021(4) 0.027(4) 0.024(3)
N5 0.037(5) 0.045(5) 0.061(6) 0.004(4) 0.005(4) 0.022(4)
C19 0.036(5) 0.049(6) 0.058(7) -0.004(5) -0.003(5) 0.022(5)
C20 0.047(6) 0.046(6) 0.061(8) -0.013(5) -0.003(6) 0.021(5)
C21 0.035(6) 0.049(7) 0.109(11) 0.002(7) 0.018(6) 0.014(5)
C22 0.039(6) 0.062(8) 0.144(14) 0.015(9) 0.029(8) 0.023(6)
C23 0.033(5) 0.046(6) 0.091(9) 0.005(6) 0.015(6) 0.021(5)
N6 0.034(4) 0.035(4) 0.070(6) 0.000(4) -0.006(4) 0.018(4)
C24 0.048(6) 0.036(5) 0.065(8) -0.008(5) -0.019(6) 0.019(5)
C25 0.115(11) 0.055(7) 0.052(8) -0.014(6) -0.007(7) 0.053(8)
C26 0.111(11) 0.063(8) 0.060(9) -0.007(7) -0.002(8) 0.042(8)
C27 0.065(8) 0.059(8) 0.070(10) 0.010(7) -0.021(7) 0.023(6)
C28 0.041(6) 0.053(6) 0.059(8) 0.008(6) -0.003(5) 0.022(5)
N7 0.049(6) 0.052(6) 0.084(8) 0.002(5) -0.011(6) 0.012(5)
C29 0.036(6) 0.062(8) 0.076(10) 0.004(7) -0.003(6) 0.004(5)
C30 0.046(7) 0.108(12) 0.073(11) 0.000(9) -0.019(7) 0.012(7)
C31 0.079(10) 0.111(12) 0.056(9) 0.014(9) 0.001(8) 0.036(9)
C32 0.054(8) 0.116(13) 0.075(11) 0.009(9) 0.002(8) 0.012(8)
C33 0.047(7) 0.074(8) 0.056(8) 0.001(7) -0.004(6) 0.007(6)
O7 0.030(4) 0.050(5) 0.097(7) -0.001(4) 0.014(4) 0.018(3)
C34 0.028(5) 0.051(6) 0.058(7) 0.007(5) 0.002(5) 0.010(5)
C35 0.033(6) 0.064(8) 0.077(9) -0.001(7) 0.002(6) 0.013(5)
C36 0.031(6) 0.056(7) 0.073(9) 0.003(6) 0.005(5) 0.004(5)
C37 0.055(7) 0.038(6) 0.065(8) 0.010(5) 0.008(6) 0.003(5)
C38 0.039(6) 0.047(6) 0.065(8) 0.012(6) -0.002(5) 0.007(5)
C39 0.036(5) 0.040(6) 0.054(7) 0.001(5) -0.001(5) 0.010(5)
C40 0.030(5) 0.035(5) 0.052(7) 0.002(5) 0.000(4) 0.013(4)
N8 0.027(4) 0.039(5) 0.061(6) -0.013(4) -0.003(4) 0.012(3)
N9 0.024(4) 0.026(4) 0.046(5) -0.002(3) 0.000(3) 0.006(3)
C41 0.023(4) 0.029(5) 0.041(6) -0.003(4) -0.002(4) 0.011(4)
O8 0.027(3) 0.032(3) 0.063(5) -0.002(3) 0.002(3) 0.014(3)
C42 0.021(4) 0.021(4) 0.053(6) 0.009(4) 0.005(4) 0.011(3)
O9 0.026(3) 0.022(3) 0.064(5) 0.005(3) 0.007(3) 0.012(3)
C43 0.027(4) 0.024(4) 0.066(7) -0.002(4) 0.000(5) 0.013(4)
O10 0.017(3) 0.025(3) 0.075(5) 0.002(3) -0.002(3) 0.011(2)
C44 0.023(4) 0.027(5) 0.060(7) -0.014(4) -0.001(4) 0.012(4)
O11 0.032(3) 0.034(3) 0.073(5) 0.003(3) 0.013(3) 0.016(3)
N10 0.026(4) 0.029(4) 0.066(6) -0.002(4) 0.000(4) 0.016(3)
N11 0.031(4) 0.029(4) 0.057(5) 0.000(4) 0.001(4) 0.019(3)
C45 0.028(5) 0.034(5) 0.049(6) -0.003(4) -0.003(4) 0.016(4)
C46 0.035(5) 0.051(6) 0.058(7) 0.017(5) 0.012(5) 0.033(5)
C47 0.038(5) 0.059(6) 0.050(7) 0.009(5) 0.004(5) 0.030(5)
C48 0.041(6) 0.083(9) 0.066(8) 0.023(7) 0.011(6) 0.048(6)
C49 0.056(7) 0.067(8) 0.078(9) 0.028(7) 0.025(6) 0.047(7)
C50 0.056(7) 0.044(6) 0.073(8) 0.015(5) 0.024(6) 0.036(5)
C51 0.042(6) 0.035(5) 0.058(7) 0.007(5) 0.016(5) 0.025(5)
O12 0.036(4) 0.037(4) 0.075(5) -0.001(3) 0.005(3) 0.023(3)
N12 0.031(4) 0.065(6) 0.050(6) 0.001(5) 0.002(4) 0.022(4)
C52 0.036(6) 0.088(9) 0.075(9) -0.001(7) -0.006(6) 0.036(6)
C53 0.050(7) 0.102(11) 0.098(11) 0.025(9) 0.016(7) 0.053(8)
C54 0.067(9) 0.128(13) 0.087(11) 0.009(9) 0.009(8) 0.076(10)
C55 0.057(8) 0.068(8) 0.119(13) 0.014(8) 0.010(8) 0.039(7)
C56 0.046(6) 0.061(8) 0.093(10) 0.001(7) 0.011(6) 0.033(6)
N13 0.062(6) 0.053(6) 0.049(6) 0.011(5) 0.020(5) 0.034(5)
C57 0.063(8) 0.069(9) 0.080(11) -0.003(8) 0.009(7) 0.033(7)
C58 0.109(12) 0.095(12) 0.071(11) 0.022(9) 0.008(9) 0.059(11)
C59 0.078(10) 0.104(12) 0.066(10) -0.002(9) -0.004(8) 0.053(9)
C60 0.073(9) 0.070(9) 0.078(10) -0.014(8) -0.005(8) 0.041(7)
C61 0.045(6) 0.047(6) 0.062(8) 0.004(6) 0.008(6) 0.024(5)
O13 0.113(9) 0.075(7) 0.119(10) 0.035(7) 0.040(7) 0.041(7)
C62 0.098(12) 0.091(12) 0.082(11) 0.017(9) 0.018(9) 0.060(10)
N14 0.074(7) 0.066(7) 0.072(8) 0.014(6) 0.007(6) 0.033(6)
C63 0.105(12) 0.134(15) 0.103(13) 0.043(11) 0.032(10) 0.082(12)
C64 0.106(12) 0.106(13) 0.098(13) 0.010(10) 0.006(10) 0.060(11)
O14 0.20(2) 0.143(16) 0.49(5) 0.00(2) 0.11(2) 0.061(16)
C65 0.26(2) 0.26(2) 0.26(2) -0.007(14) 0.020(13) 0.137(15)
N15 0.35(2) 0.34(2) 0.35(2) 0.002(14) 0.018(14) 0.181(16)
C66 0.36(3) 0.30(3) 0.36(3) -0.03(2) 0.01(2) 0.16(2)
C67 0.48(5) 0.47(5) 0.51(5) -0.03(3) -0.04(3) 0.27(3)
O15 0.34(3) 0.41(3) 0.39(3) -0.06(2) 0.03(2) 0.16(2)
O16 0.57(4) 0.50(4) 0.56(4) 0.00(3) 0.09(3) 0.30(3)

loop_
_atom_type_symbol
_atom_type_description
_atom_type_scat_dispersion_real
_atom_type_scat_dispersion_imag
_atom_type_scat_source
C C 0.0033 0.0016 'International Tables Vol C Tables 4.2.6.8 and 6.1.1.4'
H H 0.0000 0.0000 'International Tables Vol C Tables 4.2.6.8 and 6.1.1.4'
N N 0.0061 0.0033 'International Tables Vol C Tables 4.2.6.8 and 6.1.1.4'
O O 0.0106 0.0060 'International Tables Vol C Tables 4.2.6.8 and 6.1.1.4'
Cu Cu 0.3201 1.2651 'International Tables Vol C Tables 4.2.6.8 and 6.1.1.4'
Na Na 0.0362 0.0249 'International Tables Vol C Tables 4.2.6.8 and 6.1.1.4'
Cl Cl 0.1484 0.1585 'International Tables Vol C Tables 4.2.6.8 and 6.1.1.4'

loop_
_geom_angle_atom_site_label_1
_geom_angle_atom_site_label_2
_geom_angle_atom_site_label_3
_geom_angle
_geom_angle_site_symmetry_1
_geom_angle_site_symmetry_3
O1 Cu1 N1 93.0(3) . .
O1 Cu1 O2 172.9(3) . .
N1 Cu1 O2 81.1(3) . .
O1 Cu1 N5 92.2(3) . .
N1 Cu1 N5 162.3(4) . .
O2 Cu1 N5 92.4(3) . .
O1 Cu1 N6 92.9(3) . .
N1 Cu1 N6 96.8(3) . .
O2 Cu1 N6 91.7(3) . .
N5 Cu1 N6 99.8(3) . .
O6 Cu2 O3 157.7(4) 3_565 .
O6 Cu2 N4 93.0(3) 3_565 3_565
O3 Cu2 N4 88.5(3) . 3_565
O6 Cu2 N2 99.2(3) 3_565 .
O3 Cu2 N2 79.9(3) . .
N4 Cu2 N2 167.8(3) 3_565 .
O6 Cu2 N7 91.9(4) 3_565 .
O3 Cu2 N7 110.4(3) . .
N4 Cu2 N7 90.9(3) 3_565 .
N2 Cu2 N7 89.6(3) . .
O3 Cu3 O4 173.0(3) . 3_565
O3 Cu3 N3 89.7(3) . 3_565
O4 Cu3 N3 85.7(3) 3_565 3_565
O3 Cu3 O4 84.5(3) . .
O4 Cu3 O4 98.5(3) 3_565 .
N3 Cu3 O4 163.4(3) 3_565 .
O3 Cu3 Cl1 101.2(2) . .
O4 Cu3 Cl1 85.4(2) 3_565 .
N3 Cu3 Cl1 111.7(2) 3_565 .
O4 Cu3 Cl1 84.7(2) . .
O7 Cu4 N8 93.7(3) . .
O7 Cu4 O8 170.6(3) . .
N8 Cu4 O8 81.1(3) . .
O7 Cu4 N12 92.5(3) . .
N8 Cu4 N12 169.7(4) . .
O8 Cu4 N12 91.7(3) . .
O7 Cu4 N13 95.0(4) . .
N8 Cu4 N13 92.1(3) . .
O8 Cu4 N13 93.0(3) . .
N12 Cu4 N13 95.6(3) . .
O12 Cu5 O9 178.6(3) 2_665 .
O12 Cu5 N11 91.6(3) 2_665 2_665
O9 Cu5 N11 87.6(3) . 2_665
O12 Cu5 N9 99.8(3) 2_665 .
O9 Cu5 N9 81.0(3) . .
N11 Cu5 N9 167.7(3) 2_665 .
O9 Cu6 O10 168.7(3) . 2_665
O9 Cu6 N10 90.8(3) . 2_665
O10 Cu6 N10 84.9(3) 2_665 2_665
O9 Cu6 O10 85.5(2) . .
O10 Cu6 O10 94.6(3) 2_665 .
N10 Cu6 O10 157.7(3) 2_665 .
O9 Cu6 Cl1 106.5(2) . .
O10 Cu6 Cl1 84.8(2) 2_665 .
N10 Cu6 Cl1 118.0(3) 2_665 .
O10 Cu6 Cl1 84.0(2) . .
O9 Cu6 Na1 124.8(2) . .
O10 Cu6 Na1 49.86(19) 2_665 .
N10 Cu6 Na1 117.8(3) 2_665 .
O10 Cu6 Na1 49.91(19) . .
Cl1 Cu6 Na1 99.98(11) . .
Cu6 Cl1 Cu6 73.64(11) 3_565 2_665
Cu6 Cl1 Cu6 73.65(11) 3_565 .
Cu6 Cl1 Cu6 73.64(11) 2_665 .
Cu6 Cl1 Cu3 96.21(4) 3_565 .
Cu6 Cl1 Cu3 126.71(3) 2_665 .
Cu6 Cl1 Cu3 154.59(3) . .
O13 Na1 O13 105.9(4) 2_665 .
O13 Na1 O13 105.9(4) 2_665 3_565
O13 Na1 O13 105.9(4) . 3_565
O13 Na1 O10 95.9(3) 2_665 3_565
O13 Na1 O10 153.0(4) . 3_565
O13 Na1 O10 82.6(3) 3_565 3_565
O13 Na1 O10 153.0(4) 2_665 .
O13 Na1 O10 82.6(3) . .
O13 Na1 O10 95.9(3) 3_565 .
O10 Na1 O10 71.0(3) 3_565 .
O13 Na1 O10 82.6(3) 2_665 2_665
O13 Na1 O10 95.9(3) . 2_665
O13 Na1 O10 153.0(4) 3_565 2_665
O10 Na1 O10 71.0(3) 3_565 2_665
O10 Na1 O10 71.0(3) . 2_665
O13 Na1 Cu6 133.4(3) 2_665 3_565
O13 Na1 Cu6 118.0(3) . 3_565
O13 Na1 Cu6 77.5(3) 3_565 3_565
O10 Na1 Cu6 37.66(16) 3_565 3_565
O10 Na1 Cu6 36.73(16) . 3_565
O10 Na1 Cu6 78.3(2) 2_665 3_565
O13 Na1 Cu6 77.5(3) 2_665 2_665
O13 Na1 Cu6 133.4(3) . 2_665
O13 Na1 Cu6 118.0(3) 3_565 2_665
O10 Na1 Cu6 36.73(16) 3_565 2_665
O10 Na1 Cu6 78.3(2) . 2_665
O10 Na1 Cu6 37.66(16) 2_665 2_665
Cu6 Na1 Cu6 61.57(13) 3_565 2_665
O13 Na1 Cu6 118.0(3) 2_665 .
O13 Na1 Cu6 77.5(3) . .
O13 Na1 Cu6 133.4(3) 3_565 .
O10 Na1 Cu6 78.3(2) 3_565 .
O10 Na1 Cu6 37.66(16) . .
O10 Na1 Cu6 36.73(16) 2_665 .
Cu6 Na1 Cu6 61.57(13) 3_565 .
Cu6 Na1 Cu6 61.57(13) 2_665 .
C1 O1 Cu1 126.6(6) . .
O1 C1 C2 118.1(9) . .
O1 C1 C6 124.6(9) . .
C2 C1 C6 117.3(9) . .
C3 C2 C1 121.5(11) . .
C3 C2 H2 119.3 . .
C1 C2 H2 119.3 . .
C2 C3 C4 120.7(11) . .
C2 C3 H3 119.6 . .
C4 C3 H3 119.6 . .
C5 C4 C3 118.4(11) . .
C5 C4 H4 120.8 . .
C3 C4 H4 120.8 . .
C4 C5 C6 123.0(10) . .
C4 C5 H5 118.5 . .
C6 C5 H5 118.5 . .
C5 C6 C7 117.1(9) . .
C5 C6 C1 118.8(9) . .
C7 C6 C1 123.9(9) . .
N1 C7 C6 123.4(9) . .
N1 C7 H7 118.3 . .
C6 C7 H7 118.3 . .
C7 N1 N2 119.3(7) . .
C7 N1 Cu1 127.4(6) . .
N2 N1 Cu1 113.0(5) . .
C8 N2 N1 109.4(7) . .
C8 N2 Cu2 116.4(6) . .
N1 N2 Cu2 134.2(6) . .
O2 C8 N2 125.6(8) . .
O2 C8 C9 120.0(8) . .
N2 C8 C9 114.4(8) . .
C8 O2 Cu1 109.8(6) . .
O3 C9 C8 108.4(7) . .
O3 C9 C10 108.6(7) . .
C8 C9 C10 113.9(8) . .
O3 C9 H36 108.6 . .
C8 C9 H36 108.6 . .
C10 C9 H36 108.6 . .
C9 O3 Cu3 114.8(5) . .
C9 O3 Cu2 120.8(5) . .
Cu3 O3 Cu2 120.6(3) . .
O4 C10 C11 111.6(7) . .
O4 C10 C9 107.5(7) . .
C11 C10 C9 112.5(8) . .
O4 C10 H13 108.4 . .
C11 C10 H13 108.4 . .
C9 C10 H13 108.4 . .
C10 O4 Cu3 110.9(5) . 2_665
C10 O4 Cu3 112.4(5) . .
Cu3 O4 Cu3 115.3(3) 2_665 .
O5 C11 N3 129.4(9) . .
O5 C11 C10 121.8(8) . .
N3 C11 C10 108.8(7) . .
C11 N3 N4 118.4(7) . .
C11 N3 Cu3 111.4(6) . 2_665
N4 N3 Cu3 120.4(5) . 2_665
C12 N4 N3 119.4(8) . .
C12 N4 Cu2 124.2(6) . 2_665
N3 N4 Cu2 116.4(5) . 2_665
N4 C12 C13 125.2(9) . .
N4 C12 H12 117.4 . .
C13 C12 H12 117.4 . .
C18 C13 C14 118.4(9) . .
C18 C13 C12 124.5(8) . .
C14 C13 C12 117.1(9) . .
C15 C14 C13 123.7(10) . .
C15 C14 H14 118.2 . .
C13 C14 H14 118.2 . .
C14 C15 C16 117.2(10) . .
C14 C15 H15 121.4 . .
C16 C15 H15 121.4 . .
C17 C16 C15 121.8(10) . .
C17 C16 H16 119.1 . .
C15 C16 H16 119.1 . .
C16 C17 C18 121.3(10) . .
C16 C17 H17 119.4 . .
C18 C17 H17 119.4 . .
O6 C18 C13 124.3(9) . .
O6 C18 C17 117.9(9) . .
C13 C18 C17 117.7(9) . .
C18 O6 Cu2 127.0(6) . 2_665
C19 N5 C23 118.4(9) . .
C19 N5 Cu1 121.6(7) . .
C23 N5 Cu1 120.0(7) . .
N5 C19 C20 123.1(9) . .
N5 C19 H19 118.5 . .
C20 C19 H19 118.5 . .
C21 C20 C19 119.2(10) . .
C21 C20 H20 120.4 . .
C19 C20 H20 120.4 . .
C22 C21 C20 117.9(10) . .
C22 C21 H21 121.1 . .
C20 C21 H21 121.1 . .
C21 C22 C23 119.4(11) . .
C21 C22 H22 120.3 . .
C23 C22 H22 120.3 . .
N5 C23 C22 121.9(10) . .
N5 C23 H23 119.0 . .
C22 C23 H23 119.0 . .
C24 N6 C28 116.0(10) . .
C24 N6 Cu1 122.3(7) . .
C28 N6 Cu1 120.8(7) . .
N6 C24 C25 122.1(11) . .
N6 C24 H24 118.9 . .
C25 C24 H24 118.9 . .
C26 C25 C24 120.7(12) . .
C26 C25 H25 119.7 . .
C24 C25 H25 119.7 . .
C25 C26 C27 117.8(14) . .
C25 C26 H26 121.1 . .
C27 C26 H26 121.1 . .
C28 C27 C26 119.9(12) . .
C28 C27 H27 120.0 . .
C26 C27 H27 120.0 . .
C27 C28 N6 123.4(11) . .
C27 C28 H28 118.3 . .
N6 C28 H28 118.3 . .
C29 N7 C33 116.0(11) . .
C29 N7 Cu2 125.3(8) . .
C33 N7 Cu2 117.3(8) . .
N7 C29 C30 123.6(11) . .
N7 C29 H29 118.2 . .
C30 C29 H29 118.2 . .
C29 C30 C31 120.2(12) . .
C29 C30 H30 119.9 . .
C31 C30 H30 119.9 . .
C32 C31 C30 115.6(14) . .
C32 C31 H31 122.2 . .
C30 C31 H31 122.2 . .
C31 C32 C33 121.2(14) . .
C31 C32 H32 119.4 . .
C33 C32 H32 119.4 . .
N7 C33 C32 123.1(12) . .
N7 C33 H33 118.5 . .
C32 C33 H33 118.5 . .
C34 O7 Cu4 125.8(6) . .
O7 C34 C39 126.2(9) . .
O7 C34 C35 117.3(10) . .
C39 C34 C35 116.4(10) . .
C36 C35 C34 122.1(11) . .
C36 C35 H35 119.0 . .
C34 C35 H35 119.0 . .
C35 C36 C37 121.2(10) . .
C35 C36 H36A 119.4 . .
C37 C36 H36A 119.4 . .
C36 C37 C38 118.0(11) . .
C36 C37 H37 121.0 . .
C38 C37 H37 121.0 . .
C37 C38 C39 122.2(11) . .
C37 C38 H38 118.9 . .
C39 C38 H38 118.9 . .
C38 C39 C34 120.0(9) . .
C38 C39 C40 116.0(10) . .
C34 C39 C40 123.5(9) . .
N8 C40 C39 122.7(9) . .
N8 C40 H40 118.7 . .
C39 C40 H40 118.7 . .
C40 N8 N9 118.8(8) . .
C40 N8 Cu4 126.9(7) . .
N9 N8 Cu4 114.3(6) . .
C41 N9 N8 108.5(7) . .
C41 N9 Cu5 115.3(5) . .
N8 N9 Cu5 135.5(6) . .
O8 C41 N9 125.7(8) . .
O8 C41 C42 119.0(7) . .
N9 C41 C42 115.3(7) . .
C41 O8 Cu4 109.9(5) . .
O9 C42 C41 108.0(6) . .
O9 C42 C43 110.1(7) . .
C41 C42 C43 110.9(7) . .
O9 C42 H42 109.3 . .
C41 C42 H42 109.3 . .
C43 C42 H42 109.3 . .
C42 O9 Cu6 112.5(5) . .
C42 O9 Cu5 119.5(5) . .
Cu6 O9 Cu5 118.0(3) . .
O10 C43 C44 109.5(7) . .
O10 C43 C42 107.3(7) . .
C44 C43 C42 112.5(8) . .
O10 C43 H43 109.2 . .
C44 C43 H43 109.2 . .
C42 C43 H43 109.2 . .
C43 O10 Cu6 112.2(5) . 3_565
C43 O10 Cu6 111.8(5) . .
Cu6 O10 Cu6 115.5(3) 3_565 .
C43 O10 Na1 129.9(6) . .
Cu6 O10 Na1 93.4(2) 3_565 .
Cu6 O10 Na1 92.4(2) . .
O11 C44 N10 128.5(8) . .
O11 C44 C43 120.2(8) . .
N10 C44 C43 111.2(7) . .
C44 N10 N11 117.4(7) . .
C44 N10 Cu6 112.8(6) . 3_565
N11 N10 Cu6 117.3(5) . 3_565
C45 N11 N10 118.7(8) . .
C45 N11 Cu5 122.7(6) . 3_565
N10 N11 Cu5 118.5(5) . 3_565
N11 C45 C46 125.5(9) . .
N11 C45 H45 117.2 . .
C46 C45 H45 117.2 . .
C47 C46 C51 120.2(9) . .
C47 C46 C45 117.1(9) . .
C51 C46 C45 122.7(8) . .
C48 C47 C46 121.6(11) . .
C48 C47 H47 119.2 . .
C46 C47 H47 119.2 . .
C47 C48 C49 119.2(10) . .
C47 C48 H48 120.4 . .
C49 C48 H48 120.4 . .
C50 C49 C48 119.8(10) . .
C50 C49 H49 120.1 . .
C48 C49 H49 120.1 . .
C49 C50 C51 122.2(11) . .
C49 C50 H50 118.9 . .
C51 C50 H50 118.9 . .
O12 C51 C46 124.6(8) . .
O12 C51 C50 118.5(9) . .
C46 C51 C50 116.8(9) . .
C51 O12 Cu5 125.8(6) . 3_565
C56 N12 C52 116.2(10) . .
C56 N12 Cu4 122.9(7) . .
C52 N12 Cu4 120.5(8) . .
N12 C52 C53 122.7(12) . .
N12 C52 H52 118.7 . .
C53 C52 H52 118.7 . .
C54 C53 C52 118.4(12) . .
C54 C53 H53 120.8 . .
C52 C53 H53 120.8 . .
C53 C54 C55 120.3(12) . .
C53 C54 H54 119.9 . .
C55 C54 H54 119.9 . .
C56 C55 C54 117.5(13) . .
C56 C55 H55 121.3 . .
C54 C55 H55 121.3 . .
N12 C56 C55 124.9(11) . .
N12 C56 H56 117.5 . .
C55 C56 H56 117.5 . .
C61 N13 C57 118.0(11) . .
C61 N13 Cu4 125.0(8) . .
C57 N13 Cu4 116.5(9) . .
N13 C57 C58 125.0(14) . .
N13 C57 H57 117.5 . .
C58 C57 H57 117.5 . .
C57 C58 C59 116.3(15) . .
C57 C58 H58 121.9 . .
C59 C58 H58 121.9 . .
C58 C59 C60 119.6(14) . .
C58 C59 H59 120.2 . .
C60 C59 H59 120.2 . .
C61 C60 C59 118.5(13) . .
C61 C60 H60 120.8 . .
C59 C60 H60 120.8 . .
N13 C61 C60 122.6(12) . .
N13 C61 H61 118.7 . .
C60 C61 H61 118.7 . .
C62 O13 Na1 128.7(11) . .
O13 C62 N14 126.7(15) . .
O13 C62 H62 116.7 . .
N14 C62 H62 116.7 . .
C62 N14 C63 124.6(13) . .
C62 N14 C64 117.9(13) . .
C63 N14 C64 117.5(13) . .
N14 C63 H63A 109.5 . .
N14 C63 H63B 109.5 . .
H63A C63 H63B 109.5 . .
N14 C63 H63C 109.5 . .
H63A C63 H63C 109.5 . .
H63B C63 H63C 109.5 . .
N14 C64 H64A 109.5 . .
N14 C64 H64B 109.5 . .
H64A C64 H64B 109.5 . .
N14 C64 H64C 109.5 . .
H64A C64 H64C 109.5 . .
H64B C64 H64C 109.5 . .
O14 C65 N15 129(3) . .
O14 C65 H65 115.7 . .
N15 C65 H65 115.7 . .
C65 N15 C67 128(2) . .
C65 N15 C66 121(2) . .
C67 N15 C66 111(3) . .
N15 C66 H66A 109.5 . .
N15 C66 H66B 109.5 . .
H66A C66 H66B 109.5 . .
N15 C66 H66C 109.5 . .
H66A C66 H66C 109.5 . .
H66B C66 H66C 109.5 . .
N15 C67 H67A 109.5 . .
N15 C67 H67B 109.5 . .
H67A C67 H67B 109.5 . .
N15 C67 H67C 109.5 . .
H67A C67 H67C 109.5 . .
H67B C67 H67C 109.5 . .
H151 O15 H152 72.2 . .
H161 O16 H162 85.8 . .

loop_
_geom_bond_atom_site_label_1
_geom_bond_atom_site_label_2
_geom_bond_distance
_geom_bond_site_symmetry_2
Cu1 O1 1.906(6) .
Cu1 N1 1.940(7) .
Cu1 O2 1.963(6) .
Cu1 N5 2.012(8) .
Cu1 N6 2.301(10) .
Cu2 O6 1.888(7) 3_565
Cu2 O3 1.900(6) .
Cu2 N4 2.014(7) 3_565
Cu2 N2 2.021(7) .
Cu2 N7 2.496(11) .
Cu3 O3 1.875(6) .
Cu3 O4 1.917(6) 3_565
Cu3 N3 1.941(7) 3_565
Cu3 O4 1.959(6) .
Cu3 Cl1 2.825(4) .
Cu4 O7 1.891(7) .
Cu4 N8 1.941(8) .
Cu4 O8 1.951(6) .
Cu4 N12 2.002(9) .
Cu4 N13 2.361(10) .
Cu5 O12 1.882(6) 2_665
Cu5 O9 1.903(6) .
Cu5 N11 1.997(7) 2_665
Cu5 N9 2.005(7) .
Cu6 O9 1.888(6) .
Cu6 O10 1.928(6) 2_665
Cu6 N10 1.937(7) 2_665
Cu6 O10 1.968(6) .
Cu6 Cl1 2.748(4) .
Cu6 Na1 3.218(6) .
Cl1 Cu6 2.748(4) 3_565
Cl1 Cu6 2.748(4) 2_665
Na1 O13 2.347(10) 2_665
Na1 O13 2.347(10) .
Na1 O13 2.347(10) 3_565
Na1 O10 2.464(8) 3_565
Na1 O10 2.464(8) .
Na1 O10 2.464(8) 2_665
Na1 Cu6 3.218(6) 3_565
Na1 Cu6 3.218(6) 2_665
O1 C1 1.299(12) .
C1 C2 1.415(14) .
C1 C6 1.438(14) .
C2 C3 1.383(15) .
C2 H2 0.9500 .
C3 C4 1.402(17) .
C3 H3 0.9500 .
C4 C5 1.374(14) .
C4 H4 0.9500 .
C5 C6 1.395(13) .
C5 H5 0.9500 .
C6 C7 1.420(13) .
C7 N1 1.292(11) .
C7 H7 0.9500 .
N1 N2 1.410(10) .
N2 C8 1.317(11) .
C8 O2 1.261(11) .
C8 C9 1.530(12) .
C9 O3 1.399(10) .
C9 C10 1.554(14) .
C9 H36 1.0000 .
C10 O4 1.430(10) .
C10 C11 1.527(12) .
C10 H13 1.0000 .
O4 Cu3 1.917(6) 2_665
C11 O5 1.227(10) .
C11 N3 1.371(12) .
N3 N4 1.401(10) .
N3 Cu3 1.941(7) 2_665
N4 C12 1.256(11) .
N4 Cu2 2.014(7) 2_665
C12 C13 1.455(12) .
C12 H12 0.9500 .
C13 C18 1.376(13) .
C13 C14 1.412(13) .
C14 C15 1.359(14) .
C14 H14 0.9500 .
C15 C16 1.378(16) .
C15 H15 0.9500 .
C16 C17 1.352(15) .
C16 H16 0.9500 .
C17 C18 1.429(13) .
C17 H17 0.9500 .
C18 O6 1.310(12) .
O6 Cu2 1.888(7) 2_665
N5 C19 1.311(12) .
N5 C23 1.346(12) .
C19 C20 1.387(14) .
C19 H19 0.9500 .
C20 C21 1.387(14) .
C20 H20 0.9500 .
C21 C22 1.377(16) .
C21 H21 0.9500 .
C22 C23 1.393(15) .
C22 H22 0.9500 .
C23 H23 0.9500 .
N6 C24 1.345(13) .
N6 C28 1.345(13) .
C24 C25 1.372(16) .
C24 H24 0.9500 .
C25 C26 1.320(18) .
C25 H25 0.9500 .
C26 C27 1.386(18) .
C26 H26 0.9500 .
C27 C28 1.329(17) .
C27 H27 0.9500 .
C28 H28 0.9500 .
N7 C29 1.318(14) .
N7 C33 1.355(14) .
C29 C30 1.363(18) .
C29 H29 0.9500 .
C30 C31 1.404(18) .
C30 H30 0.9500 .
C31 C32 1.355(19) .
C31 H31 0.9500 .
C32 C33 1.363(19) .
C32 H32 0.9500 .
C33 H33 0.9500 .
O7 C34 1.301(12) .
C34 C39 1.397(14) .
C34 C35 1.423(14) .
C35 C36 1.351(16) .
C35 H35 0.9500 .
C36 C37 1.377(16) .
C36 H36A 0.9500 .
C37 C38 1.377(14) .
C37 H37 0.9500 .
C38 C39 1.389(14) .
C38 H38 0.9500 .
C39 C40 1.438(13) .
C40 N8 1.309(12) .
C40 H40 0.9500 .
N8 N9 1.400(10) .
N9 C41 1.323(11) .
C41 O8 1.277(10) .
C41 C42 1.524(11) .
C42 O9 1.410(9) .
C42 C43 1.552(13) .
C42 H42 1.0000 .
C43 O10 1.425(10) .
C43 C44 1.548(12) .
C43 H43 1.0000 .
O10 Cu6 1.928(6) 3_565
C44 O11 1.237(10) .
C44 N10 1.326(12) .
N10 N11 1.403(10) .
N10 Cu6 1.937(7) 3_565
N11 C45 1.285(11) .
N11 Cu5 1.997(7) 3_565
C45 C46 1.437(12) .
C45 H45 0.9500 .
C46 C47 1.393(13) .
C46 C51 1.397(14) .
C47 C48 1.373(14) .
C47 H47 0.9500 .
C48 C49 1.387(17) .
C48 H48 0.9500 .
C49 C50 1.370(15) .
C49 H49 0.9500 .
C50 C51 1.418(12) .
C50 H50 0.9500 .
C51 O12 1.323(11) .
O12 Cu5 1.882(6) 3_565
N12 C56 1.316(14) .
N12 C52 1.371(12) .
C52 C53 1.379(16) .
C52 H52 0.9500 .
C53 C54 1.352(19) .
C53 H53 0.9500 .
C54 C55 1.383(17) .
C54 H54 0.9500 .
C55 C56 1.367(16) .
C55 H55 0.9500 .
C56 H56 0.9500 .
N13 C61 1.301(13) .
N13 C57 1.319(16) .
C57 C58 1.35(2) .
C57 H57 0.9500 .
C58 C59 1.37(2) .
C58 H58 0.9500 .
C59 C60 1.380(19) .
C59 H59 0.9500 .
C60 C61 1.361(17) .
C60 H60 0.9500 .
C61 H61 0.9500 .
O13 C62 1.166(16) .
C62 N14 1.350(18) .
C62 H62 0.9500 .
N14 C63 1.387(17) .
N14 C64 1.457(18) .
C63 H63A 0.9800 .
C63 H63B 0.9800 .
C63 H63C 0.9800 .
C64 H64A 0.9800 .
C64 H64B 0.9800 .
C64 H64C 0.9800 .
O14 C65 1.249(14) .
C65 N15 1.383(14) .
C65 H65 0.9500 .
N15 C67 1.484(14) .
N15 C66 1.490(14) .
C66 H66A 0.9800 .
C66 H66B 0.9800 .
C66 H66C 0.9800 .
C67 H67A 0.9800 .
C67 H67B 0.9800 .
C67 H67C 0.9800 .
O15 H151 0.8349 .
O15 H152 0.8071 .
O16 H161 0.8196 .
O16 H162 0.8478 .

loop_
_geom_hbond_atom_site_label_D
_geom_hbond_atom_site_label_H
_geom_hbond_atom_site_label_A
_geom_hbond_distance_DH
_geom_hbond_distance_HA
_geom_hbond_distance_DA
_geom_hbond_angle_DHA
_geom_hbond_site_symmetry_A
O15 H151 O16 0.83 1.53 2.21(5) 135.6 .
O16 H162 O15 0.85 2.44 2.96(5) 119.9 3_665

loop_
_geom_torsion_atom_site_label_1
_geom_torsion_atom_site_label_2
_geom_torsion_atom_site_label_3
_geom_torsion_atom_site_label_4
_geom_torsion
_geom_torsion_site_symmetry_1
_geom_torsion_site_symmetry_4
Cu1 O1 C1 C2 -172.4(8) . .
Cu1 O1 C1 C6 7.9(15) . .
O1 C1 C2 C3 176.2(11) . .
C6 C1 C2 C3 -4.0(17) . .
C1 C2 C3 C4 0(2) . .
C2 C3 C4 C5 3(2) . .
C3 C4 C5 C6 -2.1(19) . .
C4 C5 C6 C7 -178.0(11) . .
C4 C5 C6 C1 -1.9(17) . .
O1 C1 C6 C5 -175.5(10) . .
C2 C1 C6 C5 4.8(15) . .
O1 C1 C6 C7 0.4(17) . .
C2 C1 C6 C7 -179.3(10) . .
C5 C6 C7 N1 174.8(10) . .
C1 C6 C7 N1 -1.2(17) . .
C6 C7 N1 N2 179.7(9) . .
C6 C7 N1 Cu1 -6.4(15) . .
C7 N1 N2 C8 167.8(9) . .
Cu1 N1 N2 C8 -6.9(10) . .
C7 N1 N2 Cu2 -10.8(14) . .
Cu1 N1 N2 Cu2 174.4(5) . .
N1 N2 C8 O2 -1.2(14) . .
Cu2 N2 C8 O2 177.8(8) . .
N1 N2 C8 C9 178.3(8) . .
Cu2 N2 C8 C9 -2.8(11) . .
N2 C8 O2 Cu1 8.3(13) . .
C9 C8 O2 Cu1 -171.1(7) . .
O2 C8 C9 O3 -179.8(9) . .
N2 C8 C9 O3 0.7(12) . .
O2 C8 C9 C10 59.1(12) . .
N2 C8 C9 C10 -120.3(9) . .
C8 C9 O3 Cu3 -156.4(6) . .
C10 C9 O3 Cu3 -32.2(9) . .
C8 C9 O3 Cu2 1.9(11) . .
C10 C9 O3 Cu2 126.1(7) . .
N3 Cu3 O3 C9 178.9(7) 3_565 .
O4 Cu3 O3 C9 14.4(6) . .
Cl1 Cu3 O3 C9 -69.0(6) . .
N3 Cu3 O3 Cu2 20.5(5) 3_565 .
O4 Cu3 O3 Cu2 -143.9(5) . .
Cl1 Cu3 O3 Cu2 132.6(4) . .
O3 C9 C10 O4 37.3(9) . .
C8 C9 C10 O4 158.2(7) . .
O3 C9 C10 C11 160.5(7) . .
C8 C9 C10 C11 -78.5(10) . .
C11 C10 O4 Cu3 -19.7(10) . 2_665
C9 C10 O4 Cu3 104.0(6) . 2_665
C11 C10 O4 Cu3 -150.5(7) . .
C9 C10 O4 Cu3 -26.7(8) . .
O4 C10 C11 O5 -144.8(9) . .
C9 C10 C11 O5 94.3(11) . .
O4 C10 C11 N3 36.0(11) . .
C9 C10 C11 N3 -84.9(9) . .
O5 C11 N3 N4 0.1(16) . .
C10 C11 N3 N4 179.2(8) . .
O5 C11 N3 Cu3 146.1(10) . 2_665
C10 C11 N3 Cu3 -34.7(9) . 2_665
C11 N3 N4 C12 -44.4(13) . .
Cu3 N3 N4 C12 172.6(7) 2_665 .
C11 N3 N4 Cu2 139.3(7) . 2_665
Cu3 N3 N4 Cu2 -3.7(9) 2_665 2_665
N3 N4 C12 C13 179.8(9) . .
Cu2 N4 C12 C13 -4.2(15) 2_665 .
N4 C12 C13 C18 6.6(17) . .
N4 C12 C13 C14 -171.8(10) . .
C18 C13 C14 C15 -0.9(17) . .
C12 C13 C14 C15 177.7(10) . .
C13 C14 C15 C16 1.1(18) . .
C14 C15 C16 C17 0.8(18) . .
C15 C16 C17 C18 -2.9(18) . .
C14 C13 C18 O6 -177.7(10) . .
C12 C13 C18 O6 3.9(17) . .
C14 C13 C18 C17 -1.2(15) . .
C12 C13 C18 C17 -179.6(10) . .
C16 C17 C18 O6 179.7(10) . .
C16 C17 C18 C13 3.0(16) . .
C13 C18 O6 Cu2 -15.7(16) . 2_665
C17 C18 O6 Cu2 167.8(8) . 2_665
C23 N5 C19 C20 4.5(17) . .
Cu1 N5 C19 C20 -173.1(9) . .
N5 C19 C20 C21 -1.7(18) . .
C19 C20 C21 C22 -3(2) . .
C20 C21 C22 C23 4(2) . .
C19 N5 C23 C22 -2.9(19) . .
Cu1 N5 C23 C22 174.7(11) . .
C21 C22 C23 N5 -1(2) . .
C28 N6 C24 C25 0.3(15) . .
Cu1 N6 C24 C25 -169.1(9) . .
N6 C24 C25 C26 1.4(19) . .
C24 C25 C26 C27 -3(2) . .
C25 C26 C27 C28 3(2) . .
C26 C27 C28 N6 -1.5(18) . .
C24 N6 C28 C27 -0.1(15) . .
Cu1 N6 C28 C27 169.4(9) . .
C33 N7 C29 C30 5(2) . .
Cu2 N7 C29 C30 171.0(11) . .
N7 C29 C30 C31 -6(2) . .
C29 C30 C31 C32 5(2) . .
C30 C31 C32 C33 -3(2) . .
C29 N7 C33 C32 -3(2) . .
Cu2 N7 C33 C32 -170.2(12) . .
C31 C32 C33 N7 2(3) . .
N8 Cu4 O7 C34 -6.1(10) . .
N12 Cu4 O7 C34 165.6(9) . .
N13 Cu4 O7 C34 -98.5(9) . .
Cu4 O7 C34 C39 13.4(17) . .
Cu4 O7 C34 C35 -169.2(8) . .
O7 C34 C35 C36 -179.7(12) . .
C39 C34 C35 C36 -2.0(18) . .
C34 C35 C36 C37 3(2) . .
C35 C36 C37 C38 -2.1(19) . .
C36 C37 C38 C39 0.5(18) . .
C37 C38 C39 C34 0.4(18) . .
C37 C38 C39 C40 -171.5(11) . .
O7 C34 C39 C38 177.8(11) . .
C35 C34 C39 C38 0.3(17) . .
O7 C34 C39 C40 -10.9(19) . .
C35 C34 C39 C40 171.6(11) . .
C38 C39 C40 N8 172.5(10) . .
C34 C39 C40 N8 0.9(17) . .
C39 C40 N8 N9 -176.9(9) . .
C39 C40 N8 Cu4 5.2(15) . .
C40 N8 N9 C41 175.6(9) . .
Cu4 N8 N9 C41 -6.2(9) . .
C40 N8 N9 Cu5 6.5(14) . .
Cu4 N8 N9 Cu5 -175.3(5) . .
N8 N9 C41 O8 0.5(13) . .
Cu5 N9 C41 O8 172.1(7) . .
N8 N9 C41 C42 179.8(8) . .
Cu5 N9 C41 C42 -8.6(10) . .
N9 C41 O8 Cu4 5.3(12) . .
C42 C41 O8 Cu4 -174.0(7) . .
O8 C41 C42 O9 -169.6(8) . .
N9 C41 C42 O9 11.0(11) . .
O8 C41 C42 C43 69.8(11) . .
N9 C41 C42 C43 -109.6(9) . .
C41 C42 O9 Cu6 -153.9(6) . .
C43 C42 O9 Cu6 -32.7(8) . .
C41 C42 O9 Cu5 -9.0(10) . .
C43 C42 O9 Cu5 112.2(7) . .
O10 Cu6 O9 C42 104.8(13) 2_665 .
N10 Cu6 O9 C42 172.0(6) 2_665 .
O10 Cu6 O9 C42 14.0(6) . .
Cl1 Cu6 O9 C42 -68.4(6) . .
Na1 Cu6 O9 C42 46.8(7) . .
O10 Cu6 O9 Cu5 -40.6(15) 2_665 .
N10 Cu6 O9 Cu5 26.6(4) 2_665 .
O10 Cu6 O9 Cu5 -131.5(4) . .
Cl1 Cu6 O9 Cu5 146.1(3) . .
Na1 Cu6 O9 Cu5 -98.7(3) . .
O9 C42 C43 O10 39.0(9) . .
C41 C42 C43 O10 158.5(7) . .
O9 C42 C43 C44 159.5(7) . .
C41 C42 C43 C44 -81.1(9) . .
C44 C43 O10 Cu6 -18.5(10) . 3_565
C42 C43 O10 Cu6 103.9(6) . 3_565
C44 C43 O10 Cu6 -150.1(6) . .
C42 C43 O10 Cu6 -27.7(8) . .
C44 C43 O10 Na1 96.7(8) . .
C42 C43 O10 Na1 -140.9(6) . .
O10 C43 C44 O11 -145.0(9) . .
C42 C43 C44 O11 95.8(11) . .
O10 C43 C44 N10 32.7(11) . .
C42 C43 C44 N10 -86.5(9) . .
O11 C44 N10 N11 5.1(15) . .
C43 C44 N10 N11 -172.3(8) . .
O11 C44 N10 Cu6 146.2(9) . 3_565
C43 C44 N10 Cu6 -31.2(9) . 3_565
C44 N10 N11 C45 -51.8(12) . .
Cu6 N10 N11 C45 168.8(7) 3_565 .
C44 N10 N11 Cu5 132.9(7) . 3_565
Cu6 N10 N11 Cu5 -6.5(9) 3_565 3_565
N10 N11 C45 C46 169.5(9) . .
Cu5 N11 C45 C46 -15.4(14) 3_565 .
N11 C45 C46 C47 177.7(10) . .
N11 C45 C46 C51 -4.5(16) . .
C51 C46 C47 C48 -2.5(16) . .
C45 C46 C47 C48 175.4(10) . .
C46 C47 C48 C49 -1.1(17) . .
C47 C48 C49 C50 2.3(17) . .
C48 C49 C50 C51 0.1(17) . .
C47 C46 C51 O12 -177.5(10) . .
C45 C46 C51 O12 4.7(16) . .
C47 C46 C51 C50 4.6(15) . .
C45 C46 C51 C50 -173.1(10) . .
C49 C50 C51 O12 178.5(10) . .
C49 C50 C51 C46 -3.5(16) . .
C46 C51 O12 Cu5 16.7(14) . 3_565
C50 C51 O12 Cu5 -165.5(7) . 3_565
C56 N12 C52 C53 1.5(18) . .
Cu4 N12 C52 C53 174.5(10) . .
N12 C52 C53 C54 -3(2) . .
C52 C53 C54 C55 4(2) . .
C53 C54 C55 C56 -3(2) . .
C52 N12 C56 C55 -1(2) . .
Cu4 N12 C56 C55 -173.4(11) . .
C54 C55 C56 N12 1(2) . .
C61 N13 C57 C58 4.3(18) . .
Cu4 N13 C57 C58 176.4(11) . .
N13 C57 C58 C59 -3(2) . .
C57 C58 C59 C60 -1(2) . .
C58 C59 C60 C61 2(2) . .
C57 N13 C61 C60 -2.3(16) . .
Cu4 N13 C61 C60 -173.6(8) . .
C59 C60 C61 N13 -1.0(18) . .
Na1 O13 C62 N14 -154.8(12) . .
O13 C62 N14 C63 2(3) . .
O13 C62 N14 C64 -176.4(16) . .
O14 C65 N15 C67 10(5) . .
O14 C65 N15 C66 180(3) . .
